data_2108612
loop_
_publ_author_name
'Voronkova, Valentina I.'
'Antipin, Alexander M.'
'Sorokin, Timofei A.'
'Novikova, Nataliya E.'
'Kharitonova, Elena P.'
'Orlova, Ekaterina I.'
'Kvartalov, Vladimir B.'
'Presniakov, Mikhail Yu.'
'Bondarenko, Vladimir I.'
'Vasiliev, Alexander L.'
'Sorokina, Nataliya I.'

_publ_section_title
;
 Synthesis, structure and properties of layered Pr~2~MoO~6~-based
 oxymolybdates doped with Mg
;
_journal_coeditor_code YB5024SUP1
_journal_issue 3
_journal_name_full 'Acta Crystallographica Section B'
_journal_page_first
;
;
_journal_paper_doi 10.1107/S2052520620005740
_journal_volume 76
_journal_year 2020
_chemical_formula_moiety 'Pr2 Mo O6'
_chemical_formula_sum 'Mo O6 Pr2'
_chemical_formula_weight 473.8
_space_group_IT_number 120
_space_group_name_Hall 'I -4 -2c'
_space_group_name_H-M_alt 'I -4 c 2'
_symmetry_cell_setting tetragonal
_symmetry_Int_Tables_number 120
_symmetry_space_group_name_Hall 'I -4 -2c'
_symmetry_space_group_name_H-M 'I -4 c 2'
_cell_angle_alpha 90
_cell_angle_beta 90
_cell_angle_gamma 90
_cell_formula_units_Z 8
_cell_length_a 5.69600(10)
_cell_length_b 5.69600(10)
_cell_length_c 31.6796(2)
_cell_measurement_reflns_used 8754
_cell_measurement_temperature 295
_cell_measurement_theta_max 74.09
_cell_measurement_theta_min 5.14
_cell_volume 1027.83(3)
_computing_cell_refinement 'CrysAlisPro 1.171.39.46 (Rigaku OD, 2018)'
_computing_data_collection 'CrysAlisPro 1.171.39.46 (Rigaku OD, 2018)'
_computing_data_reduction 'CrysAlisPro 1.171.39.46 (Rigaku OD, 2018)'
_diffrn_ambient_temperature 295
_diffrn_detector 'CCD plate'
_diffrn_detector_area_resol_mean 16.1745
_diffrn_measured_fraction_theta_full 1
_diffrn_measured_fraction_theta_max 0.29
_diffrn_measurement_device 'four-circle diffractometer'
_diffrn_measurement_device_type 'Xcalibur, EosS2 with high theta cut'
_diffrn_measurement_method '\w scans'
_diffrn_radiation_monochromator graphite
_diffrn_radiation_probe x-ray
_diffrn_radiation_source 'X-ray tube'
_diffrn_radiation_type 'Mo K\a'
_diffrn_radiation_wavelength 0.71073
_diffrn_reflns_av_R_equivalents 0.0246
_diffrn_reflns_av_unetI/netI 0.0051
_diffrn_reflns_limit_h_max 13
_diffrn_reflns_limit_h_min -14
_diffrn_reflns_limit_k_max 14
_diffrn_reflns_limit_k_min -14
_diffrn_reflns_limit_l_max 78
_diffrn_reflns_limit_l_min -78
_diffrn_reflns_number 13159
_diffrn_reflns_theta_full 26.32
_diffrn_reflns_theta_max 62.66
_diffrn_reflns_theta_min 5.15
_diffrn_source 'fine-focus sealed X-ray tube'
_exptl_absorpt_coefficient_mu 21.011
_exptl_absorpt_correction_T_max 0.559
_exptl_absorpt_correction_T_min 0.021
_exptl_absorpt_correction_type analytical
_exptl_absorpt_process_details
;
CrysAlisPro 1.171.39.46 (Rigaku Oxford Diffraction, 2018)
Analytical numeric absorption correction using a multifaceted crystal
   model based on expressions derived by R.C. Clark & J.S. Reid.
(Clark, R. C. & Reid, J. S. (1995). Acta Cryst. A51, 887-897)
Empirical absorption correction using spherical harmonics,
 implemented in SCALE3 ABSPACK scaling algorithm.
;
_exptl_crystal_colour yellow-green
_exptl_crystal_density_diffrn 6.1231
_exptl_crystal_description plate
_exptl_crystal_F_000 1664
_exptl_crystal_size_max 0.337
_exptl_crystal_size_mid 0.307
_exptl_crystal_size_min 0.03
_refine_diff_density_max 0.50
_refine_diff_density_min -0.77
_refine_ls_abs_structure_details '  479 of Friedel pairs used in the refinement'
_refine_ls_abs_structure_Flack 0.41(3)
_refine_ls_extinction_coef 730(60)
_refine_ls_extinction_method 'B-C type 2 (Becker & Coppens, 1974)'
_refine_ls_goodness_of_fit_gt 1.07
_refine_ls_goodness_of_fit_ref 1.07
_refine_ls_number_constraints 0
_refine_ls_number_parameters 41
_refine_ls_number_reflns 1136
_refine_ls_number_restraints 0
_refine_ls_R_factor_all 0.0093
_refine_ls_R_factor_gt 0.0090
_refine_ls_shift/su_max 0.0278
_refine_ls_shift/su_mean 0.0023
_refine_ls_structure_factor_coef F
_refine_ls_weighting_details w=1/(\s^2^(F)+0.000121F^2^)
_refine_ls_weighting_scheme sigma
_refine_ls_wR_factor_gt 0.0132
_refine_ls_wR_factor_ref 0.0134
_reflns_number_gt 1119
_reflns_number_total 1136
_reflns_threshold_expression I>3\s(I)
_cod_data_source_file yb5024sup1.cif
_cod_data_source_block I
_cod_depositor_comments
;
The following automatic conversions were performed:

data item '_diffrn_radiation_probe' value 'X-ray' was changed to
'x-ray' in accordance with the
/home/data/users/saulius/crontab/automatic-downloads/rss-feeds/IUCr/lib/dictionaries/cif_core.dic
dictionary named 'cif_core.dic' version 2.4.2 last updated on
2011-04-26.

Automatic conversion script
Id: cif_fix_values 7556 2019-12-06 15:28:31Z antanas 
;
_cod_original_cell_volume 1027.826(6)
_cod_original_formula_sum 'Pr2 Mo O6'
_cod_database_code 2108612

loop_
_space_group_symop_id
_space_group_symop_operation_xyz
1 x,y,z
2 -x,-y,z
3 y,-x,-z
4 -y,x,-z
5 x,-y,z+1/2
6 -x,y,z+1/2
7 y,x,-z+1/2
8 -y,-x,-z+1/2
9 x+1/2,y+1/2,z+1/2
10 -x+1/2,-y+1/2,z+1/2
11 y+1/2,-x+1/2,-z+1/2
12 -y+1/2,x+1/2,-z+1/2
13 x+1/2,-y+1/2,z
14 -x+1/2,y+1/2,z
15 y+1/2,x+1/2,-z
16 -y+1/2,-x+1/2,-z

loop_
_atom_site_label
_atom_site_type_symbol
_atom_site_fract_x
_atom_site_fract_y
_atom_site_fract_z
_atom_site_adp_type
_atom_site_U_iso_or_equiv
_atom_site_site_symmetry_multiplicity
_atom_site_occupancy
_atom_site_calc_flag
_atom_site_refinement_flags
_atom_site_disorder_assembly
_atom_site_disorder_group
Pr1 Pr 0.5 0 0.086984(18) Uani 0.00804(15) 8 1 d . . .
Pr2 Pr 0 0 0.163169(11) Uani 0.00341(11) 8 1 d . . .
Mo1 Mo 0 0 0 Uani 0.00849(14) 4 1 d . . .
Mo2 Mo 0.5 0 0.25 Uani 0.01023(19) 4 1 d . . .
O1 O 0.760(7) 0.243(6) 0.1268(6) Uani 0.005(2) 16 1 d . . .
O2 O 0.668(2) 0.1753(18) 0.21380(12) Uani 0.0093(12) 16 1 d . . .
O3 O -0.660(2) -0.324(3) 0.03482(18) Uani 0.0171(13) 16 1 d . . .

loop_
_atom_site_aniso_label
_atom_site_aniso_type_symbol
_atom_site_aniso_U_11
_atom_site_aniso_U_22
_atom_site_aniso_U_33
_atom_site_aniso_U_12
_atom_site_aniso_U_13
_atom_site_aniso_U_23
Pr1 Pr 0.0038(3) 0.0094(3) 0.0110(2) 0 0 0
Pr2 Pr 0.00329(19) 0.0044(2) 0.00249(10) 0 0 0
Mo1 Mo 0.0092(3) 0.0092(3) 0.007024 0 0 0
Mo2 Mo 0.0142(4) 0.0142(4) 0.00230(7) 0 0 0
O1 O 0.004(5) 0.005(5) 0.006(3) 0.002(2) 0.0011(19) 0.003(4)
O2 O 0.018(3) 0.0043(10) 0.0054(6) -0.0006(16) 0.0010(12) 0.0003(10)
O3 O 0.012(2) 0.019(2) 0.021(2) -0.0091(17) 0.0021(17) -0.0082(18)

loop_
_atom_type_symbol
_atom_type_scat_dispersion_real
_atom_type_scat_dispersion_imag
_atom_type_scat_source
Mo -1.6832 0.6857 'International Tables Vol C tables 4.2.6.8 and 6.1.1.1'
O 0.0106 0.0060 'International Tables Vol C tables 4.2.6.8 and 6.1.1.1'
Pr -0.2180 2.8214 'International Tables Vol C tables 4.2.6.8 and 6.1.1.1'

loop_
_exptl_crystal_face_index_h
_exptl_crystal_face_index_k
_exptl_crystal_face_index_l
_exptl_crystal_face_perp_dist
? ? ? ?

loop_
_geom_angle_atom_site_label_1
_geom_angle_atom_site_label_2
_geom_angle_atom_site_label_3
_geom_angle_site_symmetry_1
_geom_angle_site_symmetry_2
_geom_angle_site_symmetry_3
_geom_angle
_geom_angle_publ_flag
O1 Pr1 O1 . . 2_655 116.2(9) ?
O1 Pr1 O1 . . 13_455 73.6(13) ?
O1 Pr1 O1 . . 14_645 73.7(12) ?
O1 Pr1 O3 . . 1_655 161.8(9) ?
O1 Pr1 O3 . . 2_555 73.2(6) ?
O1 Pr1 O3 . . 13_645 95.3(9) ?
O1 Pr1 O3 . . 14_455 123.2(9) ?
O1 Pr1 O1 2_655 . 13_455 73.7(12) ?
O1 Pr1 O1 2_655 . 14_645 73.6(13) ?
O1 Pr1 O3 2_655 . 1_655 73.2(6) ?
O1 Pr1 O3 2_655 . 2_555 161.8(9) ?
O1 Pr1 O3 2_655 . 13_645 123.2(9) ?
O1 Pr1 O3 2_655 . 14_455 95.3(9) ?
O1 Pr1 O1 13_455 . 14_645 115.6(9) ?
O1 Pr1 O3 13_455 . 1_655 124.6(10) ?
O1 Pr1 O3 13_455 . 2_555 95.7(8) ?
O1 Pr1 O3 13_455 . 13_645 163.1(9) ?
O1 Pr1 O3 13_455 . 14_455 71.8(7) ?
O1 Pr1 O3 14_645 . 1_655 95.7(8) ?
O1 Pr1 O3 14_645 . 2_555 124.6(10) ?
O1 Pr1 O3 14_645 . 13_645 71.8(7) ?
O1 Pr1 O3 14_645 . 14_455 163.1(9) ?
O3 Pr1 O3 1_655 . 2_555 102.5(3) ?
O3 Pr1 O3 1_655 . 13_645 67.1(4) ?
O3 Pr1 O3 1_655 . 14_455 68.5(4) ?
O3 Pr1 O3 2_555 . 13_645 68.5(4) ?
O3 Pr1 O3 2_555 . 14_455 67.1(4) ?
O3 Pr1 O3 13_645 . 14_455 105.7(3) ?
O1 Pr2 O1 1_455 . 2_655 118.7(9) ?
O1 Pr2 O1 1_455 . 13_455 75.7(13) ?
O1 Pr2 O1 1_455 . 14_545 75.7(12) ?
O1 Pr2 O2 1_455 . 1_455 69.5(7) ?
O1 Pr2 O2 1_455 . 2_655 164.2(9) ?
O1 Pr2 O2 1_455 . 13_455 95.8(8) ?
O1 Pr2 O2 1_455 . 14_545 121.4(10) ?
O1 Pr2 O1 2_655 . 13_455 75.7(12) ?
O1 Pr2 O1 2_655 . 14_545 75.7(13) ?
O1 Pr2 O2 2_655 . 1_455 164.2(9) ?
O1 Pr2 O2 2_655 . 2_655 69.5(7) ?
O1 Pr2 O2 2_655 . 13_455 121.4(10) ?
O1 Pr2 O2 2_655 . 14_545 95.8(8) ?
O1 Pr2 O1 13_455 . 14_545 122.2(8) ?
O1 Pr2 O2 13_455 . 1_455 120.0(9) ?
O1 Pr2 O2 13_455 . 2_655 94.6(9) ?
O1 Pr2 O2 13_455 . 13_455 68.6(6) ?
O1 Pr2 O2 13_455 . 14_545 162.7(9) ?
O1 Pr2 O2 14_545 . 1_455 94.6(9) ?
O1 Pr2 O2 14_545 . 2_655 120.0(9) ?
O1 Pr2 O2 14_545 . 13_455 162.7(9) ?
O1 Pr2 O2 14_545 . 14_545 68.6(6) ?
O2 Pr2 O2 1_455 . 2_655 106.3(2) ?
O2 Pr2 O2 1_455 . 13_455 68.2(4) ?
O2 Pr2 O2 1_455 . 14_545 68.9(3) ?
O2 Pr2 O2 2_655 . 13_455 68.9(3) ?
O2 Pr2 O2 2_655 . 14_545 68.2(4) ?
O2 Pr2 O2 13_455 . 14_545 104.8(2) ?
O3 Mo1 O3 1_655 . 2_455 135.2(2) ?
O3 Mo1 O3 1_655 . 3_545 98.3(4) ?
O3 Mo1 O3 1_655 . 4_565 98.3(4) ?
O3 Mo1 O3 1_655 . 13_545 75.1(5) ?
O3 Mo1 O3 1_655 . 14_455 77.0(5) ?
O3 Mo1 O3 1_655 . 15_555 61.6(3) ?
O3 Mo1 O3 1_655 . 16_445 163.2(3) ?
O3 Mo1 O3 2_455 . 3_545 98.3(4) ?
O3 Mo1 O3 2_455 . 4_565 98.3(4) ?
O3 Mo1 O3 2_455 . 13_545 77.0(5) ?
O3 Mo1 O3 2_455 . 14_455 75.1(5) ?
O3 Mo1 O3 2_455 . 15_555 163.2(3) ?
O3 Mo1 O3 2_455 . 16_445 61.6(3) ?
O3 Mo1 O3 3_545 . 4_565 135.2(2) ?
O3 Mo1 O3 3_545 . 13_545 61.6(3) ?
O3 Mo1 O3 3_545 . 14_455 163.2(3) ?
O3 Mo1 O3 3_545 . 15_555 77.0(5) ?
O3 Mo1 O3 3_545 . 16_445 75.1(5) ?
O3 Mo1 O3 4_565 . 13_545 163.2(3) ?
O3 Mo1 O3 4_565 . 14_455 61.6(3) ?
O3 Mo1 O3 4_565 . 15_555 75.1(5) ?
O3 Mo1 O3 4_565 . 16_445 77.0(5) ?
O3 Mo1 O3 13_545 . 14_455 101.6(4) ?
O3 Mo1 O3 13_545 . 15_555 113.5(6) ?
O3 Mo1 O3 13_545 . 16_445 113.5(6) ?
O3 Mo1 O3 14_455 . 15_555 113.5(6) ?
O3 Mo1 O3 14_455 . 16_445 113.5(6) ?
O3 Mo1 O3 15_555 . 16_445 101.6(4) ?
O2 Mo2 O2 . . 2_655 100.6(4) ?
O2 Mo2 O2 . . 11_555 114.1(5) ?
O2 Mo2 O2 . . 12_545 114.1(5) ?
O2 Mo2 O2 . . 13_455 74.9(4) ?
O2 Mo2 O2 . . 14_645 75.7(4) ?
O2 Mo2 O2 . . 7_545 163.7(3) ?
O2 Mo2 O2 . . 8_665 63.1(3) ?
O2 Mo2 O2 2_655 . 11_555 114.1(5) ?
O2 Mo2 O2 2_655 . 12_545 114.1(5) ?
O2 Mo2 O2 2_655 . 13_455 75.7(4) ?
O2 Mo2 O2 2_655 . 14_645 74.9(4) ?
O2 Mo2 O2 2_655 . 7_545 63.1(3) ?
O2 Mo2 O2 2_655 . 8_665 163.7(3) ?
O2 Mo2 O2 11_555 . 12_545 100.6(4) ?
O2 Mo2 O2 11_555 . 13_455 163.7(3) ?
O2 Mo2 O2 11_555 . 14_645 63.1(3) ?
O2 Mo2 O2 11_555 . 7_545 75.7(4) ?
O2 Mo2 O2 11_555 . 8_665 74.9(4) ?
O2 Mo2 O2 12_545 . 13_455 63.1(3) ?
O2 Mo2 O2 12_545 . 14_645 163.7(3) ?
O2 Mo2 O2 12_545 . 7_545 74.9(4) ?
O2 Mo2 O2 12_545 . 8_665 75.7(4) ?
O2 Mo2 O2 13_455 . 14_645 133.14(16) ?
O2 Mo2 O2 13_455 . 7_545 99.1(3) ?
O2 Mo2 O2 13_455 . 8_665 99.1(3) ?
O2 Mo2 O2 14_645 . 7_545 99.1(3) ?
O2 Mo2 O2 14_645 . 8_665 99.1(3) ?
O2 Mo2 O2 7_545 . 8_665 133.14(16) ?
Pr1 O1 Pr1 . . 13_555 115.8(8) ?
Pr1 O1 Pr2 . . 1_655 106.9(14) ?
Pr1 O1 Pr2 . . 13_555 103.0(16) ?
Pr1 O1 O1 . . 13_455 52.9(10) ?
Pr1 O1 O1 . . 13_555 129.6(14) ?
Pr1 O1 O1 . . 14_645 52.9(10) ?
Pr1 O1 O1 . . 14_655 123.6(15) ?
Pr1 O1 O2 . . . 108.7(13) ?
Pr1 O1 Pr2 13_555 . 1_655 107.6(17) ?
Pr1 O1 Pr2 13_555 . 13_555 103.6(13) ?
Pr1 O1 O1 13_555 . 13_455 123.9(14) ?
Pr1 O1 O1 13_555 . 13_555 53.5(10) ?
Pr1 O1 O1 13_555 . 14_645 130.0(15) ?
Pr1 O1 O1 13_555 . 14_655 53.5(10) ?
Pr1 O1 O2 13_555 . . 135.2(13) ?
Pr2 O1 Pr2 1_655 . 13_555 120.4(8) ?
Pr2 O1 O1 1_655 . 13_455 128.5(15) ?
Pr2 O1 O1 1_655 . 13_555 54.1(11) ?
Pr2 O1 O1 1_655 . 14_645 54.1(10) ?
Pr2 O1 O1 1_655 . 14_655 129.5(16) ?
Pr2 O1 O2 1_655 . . 62.2(6) ?
Pr2 O1 O1 13_555 . 13_455 50.2(10) ?
Pr2 O1 O1 13_555 . 13_555 127.1(14) ?
Pr2 O1 O1 13_555 . 14_645 126.1(16) ?
Pr2 O1 O1 13_555 . 14_655 50.2(10) ?
Pr2 O1 O2 13_555 . . 59.8(6) ?
O1 O1 O1 13_455 . 13_555 176.6(17) ?
O1 O1 O1 13_455 . 14_645 89.4(16) ?
O1 O1 O1 13_455 . 14_655 86.0(15) ?
O1 O1 O2 13_455 . . 79.5(10) ?
O1 O1 O1 13_555 . 14_645 94.0(16) ?
O1 O1 O1 13_555 . 14_655 90.6(16) ?
O1 O1 O2 13_555 . . 100.9(11) ?
O1 O1 O1 14_645 . 14_655 175(2) ?
O1 O1 O2 14_645 . . 81.8(9) ?
O1 O1 O2 14_655 . . 97.3(9) ?
Pr2 O2 Pr2 1_655 . 13_555 98.86(18) ?
Pr2 O2 Mo2 1_655 . . 123.5(5) ?
Pr2 O2 Mo2 1_655 . 13_555 90.8(4) ?
Pr2 O2 O1 1_655 . . 48.3(8) ?
Pr2 O2 O2 1_655 . 2_655 102.7(4) ?
Pr2 O2 O2 1_655 . 13_455 141.7(3) ?
Pr2 O2 O2 1_655 . 13_555 55.2(3) ?
Pr2 O2 O2 1_655 . 14_645 54.8(3) ?
Pr2 O2 O2 1_655 . 14_655 97.7(4) ?
Pr2 O2 O2 1_655 . 8_665 114.3(5) ?
Pr2 O2 Mo2 13_555 . . 126.0(6) ?
Pr2 O2 Mo2 13_555 . 13_555 91.7(3) ?
Pr2 O2 O1 13_555 . . 51.6(8) ?
Pr2 O2 O2 13_555 . 2_655 104.9(4) ?
Pr2 O2 O2 13_555 . 13_455 56.6(3) ?
Pr2 O2 O2 13_555 . 13_555 98.5(4) ?
Pr2 O2 O2 13_555 . 14_645 141.5(2) ?
Pr2 O2 O2 13_555 . 14_655 56.3(3) ?
Pr2 O2 O2 13_555 . 8_665 114.7(5) ?
Mo2 O2 Mo2 . . 13_555 116.9(2) ?
Mo2 O2 O1 . . . 142.7(9) ?
Mo2 O2 O2 . . 2_655 39.7(3) ?
Mo2 O2 O2 . . 13_455 69.5(4) ?
Mo2 O2 O2 . . 13_555 132.0(4) ?
Mo2 O2 O2 . . 14_645 68.8(4) ?
Mo2 O2 O2 . . 14_655 134.0(4) ?
Mo2 O2 O2 . . 8_665 79.2(3) ?
Mo2 O2 O1 13_555 . . 100.3(8) ?
Mo2 O2 O2 13_555 . 2_655 156.49(19) ?
Mo2 O2 O2 13_555 . 13_455 116.4(4) ?
Mo2 O2 O2 13_555 . 13_555 35.7(2) ?
Mo2 O2 O2 13_555 . 14_645 113.8(5) ?
Mo2 O2 O2 13_555 . 14_655 35.5(2) ?
Mo2 O2 O2 13_555 . 8_665 37.7(3) ?
O1 O2 O2 . . 2_655 103.1(8) ?
O1 O2 O2 . . 13_455 98.0(9) ?
O1 O2 O2 . . 13_555 77.5(9) ?
O1 O2 O2 . . 14_645 94.0(8) ?
O1 O2 O2 . . 14_655 79.2(7) ?
O1 O2 O2 . . 8_665 138.0(9) ?
O2 O2 O2 2_655 . 13_455 62.9(4) ?
O2 O2 O2 2_655 . 13_555 150.4(5) ?
O2 O2 O2 2_655 . 14_645 61.9(4) ?
O2 O2 O2 2_655 . 14_655 154.5(6) ?
O2 O2 O2 2_655 . 8_665 118.9(4) ?
O2 O2 O2 13_455 . 13_555 146.7(5) ?
O2 O2 O2 13_455 . 14_645 124.8(5) ?
O2 O2 O2 13_455 . 14_655 91.6(4) ?
O2 O2 O2 13_455 . 8_665 103.3(4) ?
O2 O2 O2 13_555 . 14_645 88.4(5) ?
O2 O2 O2 13_555 . 14_655 55.2(4) ?
O2 O2 O2 13_555 . 8_665 64.9(3) ?
O2 O2 O2 14_645 . 14_655 143.6(6) ?
O2 O2 O2 14_645 . 8_665 102.6(4) ?
O2 O2 O2 14_655 . 8_665 64.5(4) ?
Pr1 O3 Pr1 1_455 . 13_345 97.0(2) ?
Pr1 O3 Mo1 1_455 . 1_455 91.3(4) ?
Pr1 O3 Mo1 1_455 . 13_445 128.0(6) ?
Pr1 O3 O3 1_455 . 2_445 106.5(4) ?
Pr1 O3 O3 1_455 . 3_545 105.6(5) ?
Pr1 O3 O3 1_455 . 4_455 160.2(5) ?
Pr1 O3 O3 1_455 . 13_445 97.5(5) ?
Pr1 O3 O3 1_455 . 13_545 58.0(3) ?
Pr1 O3 O3 1_455 . 15_455 114.0(6) ?
Pr1 O3 Mo1 13_345 . 1_455 89.4(3) ?
Pr1 O3 Mo1 13_345 . 13_445 122.8(7) ?
Pr1 O3 O3 13_345 . 2_445 101.9(5) ?
Pr1 O3 O3 13_345 . 3_545 155.3(6) ?
Pr1 O3 O3 13_345 . 4_455 101.3(5) ?
Pr1 O3 O3 13_345 . 13_445 54.9(3) ?
Pr1 O3 O3 13_345 . 13_545 141.5(3) ?
Pr1 O3 O3 13_345 . 15_455 113.2(5) ?
Mo1 O3 Mo1 1_455 . 13_445 118.3(3) ?
Mo1 O3 O3 1_455 . 2_445 157.3(3) ?
Mo1 O3 O3 1_455 . 3_545 99.8(3) ?
Mo1 O3 O3 1_455 . 4_455 96.3(3) ?
Mo1 O3 O3 1_455 . 13_445 34.6(3) ?
Mo1 O3 O3 1_455 . 13_545 117.3(5) ?
Mo1 O3 O3 1_455 . 15_455 36.6(3) ?
Mo1 O3 O3 13_445 . 2_445 39.2(3) ?
Mo1 O3 O3 13_445 . 3_545 33.2(3) ?
Mo1 O3 O3 13_445 . 4_455 33.2(4) ?
Mo1 O3 O3 13_445 . 13_445 131.6(5) ?
Mo1 O3 O3 13_445 . 13_545 70.3(4) ?
Mo1 O3 O3 13_445 . 15_455 81.8(3) ?
O3 O3 O3 2_445 . 3_545 62.4(4) ?
O3 O3 O3 2_445 . 4_455 62.4(4) ?
O3 O3 O3 2_445 . 13_445 148.9(7) ?
O3 O3 O3 2_445 . 13_545 64.2(5) ?
O3 O3 O3 2_445 . 15_455 120.9(4) ?
O3 O3 O3 3_545 . 4_455 55.2(4) ?
O3 O3 O3 3_545 . 13_445 129.5(4) ?
O3 O3 O3 3_545 . 13_545 51.8(3) ?
O3 O3 O3 3_545 . 15_455 66.5(4) ?
O3 O3 O3 4_455 . 13_445 99.1(5) ?
O3 O3 O3 4_455 . 13_545 102.5(5) ?
O3 O3 O3 4_455 . 15_455 65.1(4) ?
O3 O3 O3 13_445 . 13_545 146.9(7) ?
O3 O3 O3 13_445 . 15_455 63.1(4) ?
O3 O3 O3 13_545 . 15_455 104.2(5) ?

loop_
_geom_bond_atom_site_label_1
_geom_bond_atom_site_label_2
_geom_bond_site_symmetry_1
_geom_bond_site_symmetry_2
_geom_bond_distance
_geom_bond_publ_flag
Pr1 O1 . . 2.39(3) ?
Pr1 O1 . 2_655 2.39(3) ?
Pr1 O1 . 13_455 2.37(3) ?
Pr1 O1 . 14_645 2.37(3) ?
Pr1 O3 . 1_655 2.641(12) ?
Pr1 O3 . 2_555 2.641(12) ?
Pr1 O3 . 13_645 2.735(11) ?
Pr1 O3 . 14_455 2.735(11) ?
Pr2 O1 . 1_455 2.26(3) ?
Pr2 O1 . 2_655 2.26(3) ?
Pr2 O1 . 13_455 2.38(4) ?
Pr2 O1 . 14_545 2.38(4) ?
Pr2 O2 . 1_455 2.674(10) ?
Pr2 O2 . 2_655 2.674(10) ?
Pr2 O2 . 13_455 2.628(9) ?
Pr2 O2 . 14_545 2.628(9) ?
Mo1 O3 . 1_655 2.895(13) ?
Mo1 O3 . 2_455 2.895(13) ?
Mo1 O3 . 3_545 2.895(13) ?
Mo1 O3 . 4_565 2.895(13) ?
Mo1 O3 . 13_545 1.746(11) ?
Mo1 O3 . 14_455 1.746(11) ?
Mo1 O3 . 15_555 1.746(11) ?
Mo1 O3 . 16_445 1.746(11) ?
Mo2 O2 . . 1.796(9) ?
Mo2 O2 . 2_655 1.796(9) ?
Mo2 O2 . 11_555 1.796(9) ?
Mo2 O2 . 12_545 1.796(9) ?
Mo2 O2 . 13_455 2.884(11) ?
Mo2 O2 . 14_645 2.884(11) ?
Mo2 O2 . 7_545 2.884(11) ?
Mo2 O2 . 8_665 2.884(11) ?
O1 O1 . 13_455 2.85(6) ?
O1 O1 . 13_555 2.85(6) ?
O1 O1 . 14_645 2.85(5) ?
O1 O1 . 14_655 2.85(5) ?
O1 O2 . . 2.83(2) ?
O2 O2 . 2_655 2.764(17) ?
O2 O2 . 13_455 2.972(19) ?
O2 O2 . 13_555 2.972(19) ?
O2 O2 . 14_645 2.998(15) ?
O2 O2 . 14_655 2.998(15) ?
O2 O2 . 8_665 2.619(9) ?
O3 O3 . 2_445 2.707(19) ?
O3 O3 . 3_545 2.921(14) ?
O3 O3 . 4_455 2.921(14) ?
O3 O3 . 13_445 2.971(17) ?
O3 O3 . 13_545 2.971(17) ?
O3 O3 . 15_455 2.573(12) ?

loop_
_geom_hbond_atom_site_label_D
_geom_hbond_atom_site_label_H
_geom_hbond_atom_site_label_A
_geom_hbond_site_symmetry_D
_geom_hbond_site_symmetry_H
_geom_hbond_site_symmetry_A
_geom_hbond_distance_DH
_geom_hbond_distance_HA
_geom_hbond_distance_DA
_geom_hbond_angle_DHA
_geom_hbond_publ_flag
? ? ? ? ? ? ? ? ? ? ?

loop_
_geom_torsion_atom_site_label_1
_geom_torsion_atom_site_label_2
_geom_torsion_atom_site_label_3
_geom_torsion_atom_site_label_4
_geom_torsion_site_symmetry_1
_geom_torsion_site_symmetry_2
_geom_torsion_site_symmetry_3
_geom_torsion_site_symmetry_4
_geom_torsion
_geom_torsion_publ_flag
? ? ? ? ? ? ? ? ? ?

loop_
_restr_angle_atom_site_label_1
_restr_angle_site_symmetry_1
_restr_angle_atom_site_label_2
_restr_angle_site_symmetry_2
_restr_angle_atom_site_label_3
_restr_angle_site_symmetry_3
_restr_angle_target
_restr_angle_target_weight_param
? ? ? ? ? ? ? ?

loop_
_restr_distance_atom_site_label_1
_restr_distance_site_symmetry_1
_restr_distance_atom_site_label_2
_restr_distance_site_symmetry_2
_restr_distance_target
_restr_distance_target_weight_param
? ? ? ? ? ?

loop_
_restr_equal_angle_atom_site_label_1
_restr_equal_angle_site_symmetry_1
_restr_equal_angle_atom_site_label_2
_restr_equal_angle_site_symmetry_2
_restr_equal_angle_atom_site_label_3
_restr_equal_angle_site_symmetry_3
_restr_equal_angle_class_class_id
_restr_equal_angle_class_target_weight_param
? ? ? ? ? ? ? ?

loop_
_restr_equal_distance_atom_site_label_1
_restr_equal_distance_site_symmetry_1
_restr_equal_distance_atom_site_label_2
_restr_equal_distance_site_symmetry_2
_restr_equal_distance_class_class_id
_restr_equal_distance_class_target_weight_param
? ? ? ? ? ?

loop_
_restr_equal_torsion_atom_site_label_1
_restr_equal_torsion_site_symmetry_1
_restr_equal_torsion_atom_site_label_2
_restr_equal_torsion_site_symmetry_2
_restr_equal_torsion_atom_site_label_3
_restr_equal_torsion_site_symmetry_3
_restr_equal_torsion_atom_site_label_4
_restr_equal_torsion_site_symmetry_4
_restr_equal_torsion_class_class_id
_restr_equal_torsion_class_target_weight_param
? ? ? ? ? ? ? ? ? ?

loop_
_restr_torsion_atom_site_label_1
_restr_torsion_site_symmetry_1
_restr_torsion_atom_site_label_2
_restr_torsion_site_symmetry_2
_restr_torsion_atom_site_label_3
_restr_torsion_site_symmetry_3
_restr_torsion_atom_site_label_4
_restr_torsion_site_symmetry_4
_restr_torsion_angle_target
_restr_torsion_weight_param
? ? ? ? ? ? ? ? ? ?

loop_
_twin_individual_id
_twin_individual_mass_fraction_refined
_twin_individual_twin_matrix_11
_twin_individual_twin_matrix_12
_twin_individual_twin_matrix_13
_twin_individual_twin_matrix_21
_twin_individual_twin_matrix_22
_twin_individual_twin_matrix_23
_twin_individual_twin_matrix_31
_twin_individual_twin_matrix_32
_twin_individual_twin_matrix_33
1 0.59(3) 1 0 0 0 1 0 0 0 1
2 0.41(3) -1 0 0 0 -1 0 0 0 -1

loop_
_jana_atom_site_adp_c_label
_jana_atom_site_adp_c_type_symbol
_jana_atom_site_adp_c_111
_jana_atom_site_adp_c_112
_jana_atom_site_adp_c_113
_jana_atom_site_adp_c_122
_jana_atom_site_adp_c_123
_jana_atom_site_adp_c_133
_jana_atom_site_adp_c_222
_jana_atom_site_adp_c_223
_jana_atom_site_adp_c_233
_jana_atom_site_adp_c_333
? ? ? ? ? ? ? ? ? ? ? ?

loop_
_jana_atom_site_adp_d_label
_jana_atom_site_adp_d_type_symbol
_jana_atom_site_adp_d_1111
_jana_atom_site_adp_d_1112
_jana_atom_site_adp_d_1113
_jana_atom_site_adp_d_1122
_jana_atom_site_adp_d_1123
_jana_atom_site_adp_d_1133
_jana_atom_site_adp_d_1222
_jana_atom_site_adp_d_1223
_jana_atom_site_adp_d_1233
_jana_atom_site_adp_d_1333
_jana_atom_site_adp_d_2222
_jana_atom_site_adp_d_2223
_jana_atom_site_adp_d_2233
_jana_atom_site_adp_d_2333
_jana_atom_site_adp_d_3333
? ? ? ? ? ? ? ? ? ? ? ? ? ? ? ? ?

loop_
_jana_atom_site_adp_e_label
_jana_atom_site_adp_e_type_symbol
_jana_atom_site_adp_e_11111
_jana_atom_site_adp_e_11112
_jana_atom_site_adp_e_11113
_jana_atom_site_adp_e_11122
_jana_atom_site_adp_e_11123
_jana_atom_site_adp_e_11133
_jana_atom_site_adp_e_11222
_jana_atom_site_adp_e_11223
_jana_atom_site_adp_e_11233
_jana_atom_site_adp_e_11333
_jana_atom_site_adp_e_12222
_jana_atom_site_adp_e_12223
_jana_atom_site_adp_e_12233
_jana_atom_site_adp_e_12333
_jana_atom_site_adp_e_13333
_jana_atom_site_adp_e_22222
_jana_atom_site_adp_e_22223
_jana_atom_site_adp_e_22233
_jana_atom_site_adp_e_22333
_jana_atom_site_adp_e_23333
_jana_atom_site_adp_e_33333
? ? ? ? ? ? ? ? ? ? ? ? ? ? ? ? ? ? ? ? ? ? ?

loop_
_jana_atom_site_adp_f_label
_jana_atom_site_adp_f_type_symbol
_jana_atom_site_adp_f_111111
_jana_atom_site_adp_f_111112
_jana_atom_site_adp_f_111113
_jana_atom_site_adp_f_111122
_jana_atom_site_adp_f_111123
_jana_atom_site_adp_f_111133
_jana_atom_site_adp_f_111222
_jana_atom_site_adp_f_111223
_jana_atom_site_adp_f_111233
_jana_atom_site_adp_f_111333
_jana_atom_site_adp_f_112222
_jana_atom_site_adp_f_112223
_jana_atom_site_adp_f_112233
_jana_atom_site_adp_f_112333
_jana_atom_site_adp_f_113333
_jana_atom_site_adp_f_122222
_jana_atom_site_adp_f_122223
_jana_atom_site_adp_f_122233
_jana_atom_site_adp_f_122333
_jana_atom_site_adp_f_123333
_jana_atom_site_adp_f_133333
_jana_atom_site_adp_f_222222
_jana_atom_site_adp_f_222223
_jana_atom_site_adp_f_222233
_jana_atom_site_adp_f_222333
_jana_atom_site_adp_f_223333
_jana_atom_site_adp_f_233333
_jana_atom_site_adp_f_333333
? ? ? ? ? ? ? ? ? ? ? ? ? ? ? ? ? ? ? ? ? ? ? ? ? ? ? ? ? ?

_cod_database_fobs_code 2108612
